data_7124192
loop_
_publ_author_name
'Kiernicki, John J.'
'Norwine, Emily E.'
'Zeller, Matthias'
'Szymczak, Nathaniel K.'

_publ_section_title
;
 Tetrahedral iron featuring an appended Lewis acid: distinct pathways for
 the reduction of hydroxylamine and hydrazine
;
_journal_name_full 'Chemical Communications'
_journal_paper_doi 10.1039/C9CC05720J
_journal_year 2019
_chemical_formula_moiety 'C48 H76 B2 Br4 Fe2 N8, 0.409(C H2 Cl2)'
_chemical_formula_sum 'C48.41 H76.82 B2 Br4 Cl0.82 Fe2 N8'
_chemical_formula_weight 1252.83
_space_group_crystal_system triclinic
_space_group_IT_number 2
_space_group_name_Hall '-P 1'
_space_group_name_H-M_alt 'P -1'
_symmetry_space_group_name_Hall '-P 1'
_symmetry_space_group_name_H-M 'P -1'
_atom_sites_solution_hydrogens geom
_atom_sites_solution_primary direct
_atom_sites_solution_secondary difmap
_audit_creation_method SHELXL-2018/3
_audit_update_record
;
2019-07-17 deposited with the CCDC.    2019-08-29 downloaded from the CCDC.
;
_cell_angle_alpha 70.8799(10)
_cell_angle_beta 69.8088(10)
_cell_angle_gamma 65.8643(9)
_cell_formula_units_Z 2
_cell_length_a 14.0086(4)
_cell_length_b 14.8635(4)
_cell_length_c 15.9297(4)
_cell_measurement_reflns_used 9946
_cell_measurement_temperature 150(2)
_cell_measurement_theta_max 79.9029
_cell_measurement_theta_min 3.3383
_cell_volume 2772.76(13)
_computing_cell_refinement 'SAINT V8.38A (Bruker, 2016)'
_computing_data_collection 'Apex3 v2017.3-0 (Bruker, 2017)'
_computing_data_reduction 'SAINT V8.38A (Bruker, 2016)'
_computing_structure_refinement
;  
SHELXL-2018/3 (Sheldrick, 2015, 2018), 
SHELXLE Rev937 (H\"ubschle et al., 2011)
;
_computing_structure_solution 'SHELXS-97 (Sheldrick, 2008)'
_diffrn_ambient_temperature 150(2)
_diffrn_measured_fraction_theta_full 0.981
_diffrn_measured_fraction_theta_max 0.908
_diffrn_measurement_device_type 'Bruker AXS D8 Quest CMOS diffractometer'
_diffrn_measurement_method 'omega and phi scans'
_diffrn_radiation_monochromator 'laterally graded multilayer (Goebel) mirror'
_diffrn_radiation_type CuK\a
_diffrn_radiation_wavelength 1.54178
_diffrn_reflns_av_R_equivalents 0.0390
_diffrn_reflns_av_unetI/netI 0.0437
_diffrn_reflns_Laue_measured_fraction_full 0.981
_diffrn_reflns_Laue_measured_fraction_max 0.908
_diffrn_reflns_limit_h_max 16
_diffrn_reflns_limit_h_min -17
_diffrn_reflns_limit_k_max 15
_diffrn_reflns_limit_k_min -18
_diffrn_reflns_limit_l_max 18
_diffrn_reflns_limit_l_min -19
_diffrn_reflns_number 29079
_diffrn_reflns_point_group_measured_fraction_full 0.981
_diffrn_reflns_point_group_measured_fraction_max 0.908
_diffrn_reflns_theta_full 67.679
_diffrn_reflns_theta_max 80.739
_diffrn_reflns_theta_min 3.028
_diffrn_source 'I-mu-S microsource X-ray tube'
_exptl_absorpt_coefficient_mu 8.237
_exptl_absorpt_correction_T_max 0.7543
_exptl_absorpt_correction_T_min 0.4085
_exptl_absorpt_correction_type multi-scan
_exptl_absorpt_process_details
;
 SADABS 2016/2: Krause, L., Herbst-Irmer, R., Sheldrick G.M. & Stalke D.,
 J. Appl. Cryst. 48 (2015) 3-10
;
_exptl_crystal_colour yellow
_exptl_crystal_density_diffrn 1.501
_exptl_crystal_description needle
_exptl_crystal_F_000 1278
_exptl_crystal_recrystallization_method 'Re-crystallisation from solvent'
_exptl_crystal_size_max 0.360
_exptl_crystal_size_mid 0.100
_exptl_crystal_size_min 0.040
_refine_diff_density_max 0.861
_refine_diff_density_min -1.071
_refine_diff_density_rms 0.097
_refine_ls_extinction_coef 0.00098(8)
_refine_ls_extinction_expression Fc^*^=kFc[1+0.001xFc^2^\l^3^/sin(2\q)]^-1/4^
_refine_ls_extinction_method 'SHELXL-2018/3 (Sheldrick 2018)'
_refine_ls_goodness_of_fit_ref 1.117
_refine_ls_hydrogen_treatment constr
_refine_ls_matrix_type full
_refine_ls_number_parameters 614
_refine_ls_number_reflns 11053
_refine_ls_number_restraints 14
_refine_ls_restrained_S_all 1.121
_refine_ls_R_factor_all 0.0537
_refine_ls_R_factor_gt 0.0445
_refine_ls_shift/su_max 0.001
_refine_ls_shift/su_mean 0.000
_refine_ls_structure_factor_coef Fsqd
_refine_ls_weighting_details 'w=1/[\s^2^(Fo^2^)+(0.0547P)^2^+4.1772P] where P=(Fo^2^+2Fc^2^)/3'
_refine_ls_weighting_scheme calc
_refine_ls_wR_factor_gt 0.1211
_refine_ls_wR_factor_ref 0.1272
_reflns_Friedel_coverage 0.000
_reflns_number_gt 9165
_reflns_number_total 11053
_reflns_threshold_expression 'I > 2\s(I)'
_cod_data_source_file c9cc05720j2.cif
_cod_data_source_block EN151_0m
_cod_database_code 7124192
_shelx_shelxl_version_number 2018/3
_shelx_space_group_comment
;
The symmetry employed for this shelxl refinement is uniquely defined
by the following loop, which should always be used as a source of
symmetry information in preference to the above space-group names.
They are only intended as comments.
;
_shelx_estimated_absorpt_t_min 0.155
_shelx_estimated_absorpt_t_max 0.734

loop_
_space_group_symop_operation_xyz
'x, y, z'
'-x, -y, -z'

loop_
_atom_site_label
_atom_site_type_symbol
_atom_site_fract_x
_atom_site_fract_y
_atom_site_fract_z
_atom_site_U_iso_or_equiv
_atom_site_adp_type
_atom_site_occupancy
_atom_site_site_symmetry_order
_atom_site_calc_flag
_atom_site_refinement_flags_posn
_atom_site_refinement_flags_adp
_atom_site_refinement_flags_occupancy
_atom_site_disorder_assembly
_atom_site_disorder_group
C1 C 0.5345(16) 0.0255(14) 0.4573(10) 0.088(4) Uani 0.409(3) 1 d D U P A -1
H1A H 0.496999 0.076615 0.410593 0.106 Uiso 0.409(3) 1 calc R U P A -1
H1B H 0.612305 0.016488 0.432644 0.106 Uiso 0.409(3) 1 calc R U P A -1
Cl1 Cl 0.4897(8) 0.0755(8) 0.5539(5) 0.0478(14) Uani 0.409(3) 1 d D U P A -1
Cl2 Cl 0.5193(9) -0.0804(9) 0.4680(7) 0.079(3) Uani 0.409(3) 1 d D U P A -1
N1 N 0.3091(3) 0.2660(2) 0.1036(2) 0.0286(7) Uani 1 1 d . . . . .
H1C H 0.243521 0.271242 0.143773 0.034 Uiso 1 1 calc R U . . .
H1D H 0.322971 0.218780 0.072317 0.034 Uiso 1 1 calc R U . . .
N2 N 0.3896(2) 0.2263(2) 0.1573(2) 0.0265(6) Uani 1 1 d . . . . .
H2A H 0.354355 0.217075 0.217631 0.032 Uiso 1 1 calc R U . . .
H2B H 0.419220 0.274660 0.145800 0.032 Uiso 1 1 calc R U . . .
Fe1A Fe 0.29368(5) 0.38619(4) 0.40544(4) 0.02582(14) Uani 1 1 d . . . . .
Br1A Br 0.26287(4) 0.24664(3) 0.38895(3) 0.03521(12) Uani 1 1 d . . . . .
Br2A Br 0.47249(3) 0.37853(4) 0.38214(4) 0.04248(14) Uani 1 1 d . . . . .
N1A N 0.1865(2) 0.4326(2) 0.5278(2) 0.0248(6) Uani 1 1 d . . . . .
N2A N 0.1873(2) 0.5253(2) 0.3554(2) 0.0235(6) Uani 1 1 d . . . . .
N3A N 0.1755(2) 0.5873(2) 0.27315(19) 0.0240(6) Uani 1 1 d . . . . .
B1A B 0.2975(4) 0.3777(3) 0.0275(3) 0.0295(9) Uani 1 1 d . . . . .
C2A C 0.1940(3) 0.3823(3) 0.6138(3) 0.0305(8) Uani 1 1 d . . . . .
C1A C 0.2829(4) 0.2819(3) 0.6244(3) 0.0429(10) Uani 1 1 d . . . . .
H1AA H 0.270983 0.234897 0.601102 0.064 Uiso 1 1 calc R U . . .
H1AB H 0.283031 0.254534 0.689317 0.064 Uiso 1 1 calc R U . . .
H1AC H 0.352483 0.290842 0.589628 0.064 Uiso 1 1 calc R U . . .
C3A C 0.1226(3) 0.4229(3) 0.6878(3) 0.0343(9) Uani 1 1 d . . . . .
H3A H 0.129179 0.386808 0.748112 0.041 Uiso 1 1 calc R U . . .
C4A C 0.0431(3) 0.5140(3) 0.6754(3) 0.0336(9) Uani 1 1 d . . . . .
H4A H -0.005161 0.541787 0.726502 0.040 Uiso 1 1 calc R U . . .
C5A C 0.0337(3) 0.5654(3) 0.5872(3) 0.0304(8) Uani 1 1 d . . . . .
H5A H -0.021760 0.628474 0.576570 0.037 Uiso 1 1 calc R U . . .
C6A C 0.1069(3) 0.5227(3) 0.5151(2) 0.0237(7) Uani 1 1 d . . . . .
C7A C 0.1082(3) 0.5720(3) 0.4189(2) 0.0233(7) Uani 1 1 d . . . . .
C8A C 0.0446(3) 0.6642(3) 0.3772(3) 0.0264(7) Uani 1 1 d . . . . .
H8A H -0.016824 0.711742 0.406858 0.032 Uiso 1 1 calc R U . . .
C9A C 0.0888(3) 0.6731(3) 0.2832(2) 0.0242(7) Uani 1 1 d . . . . .
C10A C 0.0572(3) 0.7634(3) 0.2062(3) 0.0315(8) Uani 1 1 d . . . . .
C11A C -0.0513(4) 0.8381(3) 0.2458(3) 0.0430(11) Uani 1 1 d . . . . .
H11A H -0.071031 0.898579 0.197797 0.064 Uiso 1 1 calc R U . . .
H11B H -0.045011 0.857192 0.296479 0.064 Uiso 1 1 calc R U . . .
H11C H -0.107049 0.806307 0.268205 0.064 Uiso 1 1 calc R U . . .
C12A C 0.1414(4) 0.8170(3) 0.1712(3) 0.0396(10) Uani 1 1 d . . . . .
H12A H 0.212087 0.770708 0.146556 0.059 Uiso 1 1 calc R U . . .
H12B H 0.145271 0.837953 0.221905 0.059 Uiso 1 1 calc R U . . .
H12C H 0.120460 0.876629 0.122870 0.059 Uiso 1 1 calc R U . . .
C13A C 0.0453(4) 0.7351(4) 0.1271(3) 0.0439(11) Uani 1 1 d . . . . .
H13A H 0.017115 0.796681 0.083071 0.066 Uiso 1 1 calc R U . . .
H13B H -0.004815 0.696810 0.151066 0.066 Uiso 1 1 calc R U . . .
H13C H 0.115812 0.693626 0.096478 0.066 Uiso 1 1 calc R U . . .
C14A C 0.2549(3) 0.5536(3) 0.1916(2) 0.0288(8) Uani 1 1 d . . . . .
H14A H 0.327140 0.521007 0.204620 0.035 Uiso 1 1 calc R U . . .
H14B H 0.257115 0.613426 0.140739 0.035 Uiso 1 1 calc R U . . .
C15A C 0.2313(3) 0.4801(3) 0.1609(2) 0.0280(8) Uani 1 1 d . . . . .
H15A H 0.158286 0.511371 0.149348 0.034 Uiso 1 1 calc R U . . .
H15B H 0.232424 0.418580 0.210168 0.034 Uiso 1 1 calc R U . . .
C16A C 0.3147(3) 0.4511(3) 0.0734(3) 0.0295(8) Uani 1 1 d . . . . .
H16A H 0.386511 0.417770 0.087235 0.035 Uiso 1 1 calc R U . . .
H16B H 0.316508 0.514192 0.026832 0.035 Uiso 1 1 calc R U . . .
C17A C 0.1777(4) 0.4128(3) 0.0114(3) 0.0375(10) Uani 1 1 d . . . . .
H17A H 0.123814 0.420857 0.071326 0.045 Uiso 1 1 calc R U . . .
C18A C 0.1578(4) 0.5172(4) -0.0554(3) 0.0512(12) Uani 1 1 d . . . . .
H18A H 0.087207 0.537878 -0.069278 0.061 Uiso 1 1 calc R U . . .
H18B H 0.153518 0.567196 -0.024511 0.061 Uiso 1 1 calc R U . . .
C19A C 0.2453(5) 0.5203(4) -0.1465(3) 0.0632(16) Uani 1 1 d . . . . .
H19A H 0.230429 0.492945 -0.187730 0.076 Uiso 1 1 calc R U . . .
H19B H 0.238784 0.591784 -0.175770 0.076 Uiso 1 1 calc R U . . .
C20A C 0.3616(5) 0.4622(4) -0.1386(3) 0.0534(13) Uani 1 1 d . . . . .
H20A H 0.386509 0.505317 -0.121051 0.064 Uiso 1 1 calc R U . . .
H20B H 0.407103 0.450754 -0.199914 0.064 Uiso 1 1 calc R U . . .
C21A C 0.3811(4) 0.3591(3) -0.0697(3) 0.0381(10) Uani 1 1 d . . . . .
H21A H 0.456156 0.335011 -0.062156 0.046 Uiso 1 1 calc R U . . .
C22A C 0.3685(4) 0.2784(4) -0.1023(3) 0.0462(11) Uani 1 1 d . . . . .
H22A H 0.416777 0.273674 -0.164146 0.055 Uiso 1 1 calc R U . . .
H22B H 0.392737 0.212081 -0.060584 0.055 Uiso 1 1 calc R U . . .
C23A C 0.2543(5) 0.2987(4) -0.1059(4) 0.0587(14) Uani 1 1 d . . . . .
H23A H 0.250407 0.236166 -0.112058 0.070 Uiso 1 1 calc R U . . .
H23B H 0.239396 0.351082 -0.161626 0.070 Uiso 1 1 calc R U . . .
C24A C 0.1656(4) 0.3333(4) -0.0227(4) 0.0489(12) Uani 1 1 d . . . . .
H24A H 0.164371 0.273423 0.028249 0.059 Uiso 1 1 calc R U . . .
H24B H 0.095073 0.361418 -0.038606 0.059 Uiso 1 1 calc R U . . .
Fe1B Fe 0.04836(5) 0.10728(4) 0.24258(4) 0.02625(15) Uani 1 1 d . . . . .
Br1B Br 0.07705(4) 0.24493(3) 0.26521(3) 0.03745(12) Uani 1 1 d . . . . .
Br2B Br 0.03139(5) 0.10721(4) 0.10106(3) 0.04937(15) Uani 1 1 d . . . . .
N1B N -0.0741(2) 0.0698(2) 0.3558(2) 0.0256(6) Uani 1 1 d . . . . .
N2B N 0.1335(2) -0.0301(2) 0.3141(2) 0.0251(6) Uani 1 1 d . . . . .
N3B N 0.2363(2) -0.0961(2) 0.3030(2) 0.0249(6) Uani 1 1 d . . . . .
B1B B 0.4912(3) 0.1178(3) 0.1407(3) 0.0265(8) Uani 1 1 d . . . . .
C1B C -0.2117(3) 0.2243(3) 0.3032(3) 0.0387(10) Uani 1 1 d . . . . .
H1BA H -0.189763 0.212658 0.241159 0.058 Uiso 1 1 calc R U . . .
H1BB H -0.176058 0.267984 0.305046 0.058 Uiso 1 1 calc R U . . .
H1BC H -0.290149 0.256963 0.320230 0.058 Uiso 1 1 calc R U . . .
C2B C -0.1800(3) 0.1253(3) 0.3693(3) 0.0312(8) Uani 1 1 d . . . . .
C3B C -0.2549(3) 0.0918(3) 0.4428(3) 0.0383(10) Uani 1 1 d . . . . .
H3B H -0.329306 0.131067 0.451690 0.046 Uiso 1 1 calc R U . . .
C4B C -0.2212(3) 0.0013(3) 0.5032(3) 0.0376(9) Uani 1 1 d . . . . .
H4B H -0.272291 -0.021851 0.553862 0.045 Uiso 1 1 calc R U . . .
C5B C -0.1124(3) -0.0556(3) 0.4895(3) 0.0342(9) Uani 1 1 d . . . . .
H5B H -0.087425 -0.117860 0.530480 0.041 Uiso 1 1 calc R U . . .
C6B C -0.0413(3) -0.0191(3) 0.4146(2) 0.0260(7) Uani 1 1 d . . . . .
C7B C 0.0748(3) -0.0741(3) 0.3905(2) 0.0237(7) Uani 1 1 d . . . . .
C8B C 0.1400(3) -0.1674(3) 0.4285(3) 0.0281(8) Uani 1 1 d . . . . .
H8B H 0.118518 -0.213207 0.482674 0.034 Uiso 1 1 calc R U . . .
C9B C 0.2432(3) -0.1804(3) 0.3711(3) 0.0288(8) Uani 1 1 d . . . . .
C10B C 0.3431(3) -0.2744(3) 0.3765(3) 0.0343(9) Uani 1 1 d . . . . .
C11B C 0.3197(4) -0.3473(3) 0.4688(3) 0.0447(11) Uani 1 1 d . . . . .
H11D H 0.260732 -0.368568 0.472088 0.067 Uiso 1 1 calc R U . . .
H11E H 0.299040 -0.313081 0.518789 0.067 Uiso 1 1 calc R U . . .
H11F H 0.384569 -0.406598 0.474552 0.067 Uiso 1 1 calc R U . . .
C12B C 0.3656(4) -0.3266(3) 0.2994(3) 0.0420(10) Uani 1 1 d . . . . .
H12D H 0.384058 -0.282370 0.239896 0.063 Uiso 1 1 calc R U . . .
H12E H 0.301172 -0.340513 0.303930 0.063 Uiso 1 1 calc R U . . .
H12F H 0.425916 -0.390259 0.305385 0.063 Uiso 1 1 calc R U . . .
C13B C 0.4426(3) -0.2511(3) 0.3705(3) 0.0377(9) Uani 1 1 d . . . . .
H13D H 0.503721 -0.314171 0.376176 0.057 Uiso 1 1 calc R U . . .
H13E H 0.427133 -0.218238 0.420216 0.057 Uiso 1 1 calc R U . . .
H13F H 0.460650 -0.206090 0.311383 0.057 Uiso 1 1 calc R U . . .
C14B C 0.3159(3) -0.0666(3) 0.2215(3) 0.0275(8) Uani 1 1 d . . . . .
H14C H 0.282975 -0.036951 0.168485 0.033 Uiso 1 1 calc R U . . .
H14D H 0.377880 -0.127949 0.208544 0.033 Uiso 1 1 calc R U . . .
C15B C 0.3575(3) 0.0089(3) 0.2303(3) 0.0285(8) Uani 1 1 d . . . . .
H15C H 0.394283 -0.021553 0.281062 0.034 Uiso 1 1 calc R U . . .
H15D H 0.295892 0.069576 0.245474 0.034 Uiso 1 1 calc R U . . .
C16B C 0.4364(3) 0.0399(3) 0.1415(2) 0.0275(8) Uani 1 1 d . . . . .
H16C H 0.397744 0.070714 0.091987 0.033 Uiso 1 1 calc R U . . .
H16D H 0.495116 -0.022271 0.125876 0.033 Uiso 1 1 calc R U . . .
C17B C 0.5479(3) 0.0854(3) 0.2247(3) 0.0313(8) Uani 1 1 d . . . . .
H17B H 0.494055 0.072059 0.283592 0.038 Uiso 1 1 calc R U . . .
C18B C 0.6425(3) -0.0141(3) 0.2145(3) 0.0370(9) Uani 1 1 d . . . . .
H18C H 0.680741 -0.032808 0.262880 0.044 Uiso 1 1 calc R U . . .
H18D H 0.612811 -0.068077 0.225142 0.044 Uiso 1 1 calc R U . . .
C19B C 0.7249(3) -0.0106(3) 0.1208(3) 0.0408(10) Uani 1 1 d . . . . .
H19C H 0.772804 0.024008 0.119494 0.049 Uiso 1 1 calc R U . . .
H19D H 0.770238 -0.080680 0.114867 0.049 Uiso 1 1 calc R U . . .
C20B C 0.6759(3) 0.0426(3) 0.0384(3) 0.0345(9) Uani 1 1 d . . . . .
H20C H 0.650818 -0.004322 0.026470 0.041 Uiso 1 1 calc R U . . .
H20D H 0.733217 0.057310 -0.015803 0.041 Uiso 1 1 calc R U . . .
C21B C 0.5802(3) 0.1425(3) 0.0483(3) 0.0317(8) Uani 1 1 d . . . . .
H21B H 0.547649 0.165422 -0.005106 0.038 Uiso 1 1 calc R U . . .
C22B C 0.6162(3) 0.2272(3) 0.0501(3) 0.0377(9) Uani 1 1 d . . . . .
H22C H 0.676358 0.233889 -0.004301 0.045 Uiso 1 1 calc R U . . .
H22D H 0.555450 0.291634 0.044358 0.045 Uiso 1 1 calc R U . . .
C23B C 0.6527(4) 0.2121(4) 0.1358(4) 0.0454(11) Uani 1 1 d . . . . .
H23C H 0.651959 0.277867 0.138818 0.055 Uiso 1 1 calc R U . . .
H23D H 0.728101 0.165465 0.129077 0.055 Uiso 1 1 calc R U . . .
C24B C 0.5833(4) 0.1700(3) 0.2268(3) 0.0369(9) Uani 1 1 d . . . . .
H24C H 0.517834 0.226337 0.245739 0.044 Uiso 1 1 calc R U . . .
H24D H 0.624472 0.143744 0.274258 0.044 Uiso 1 1 calc R U . . .

loop_
_atom_site_aniso_label
_atom_site_aniso_U_11
_atom_site_aniso_U_22
_atom_site_aniso_U_33
_atom_site_aniso_U_23
_atom_site_aniso_U_13
_atom_site_aniso_U_12
C1 0.110(10) 0.120(10) 0.072(8) -0.044(8) -0.006(7) -0.071(8)
Cl1 0.038(2) 0.056(3) 0.043(2) -0.0049(17) -0.0076(17) -0.016(2)
Cl2 0.052(3) 0.064(4) 0.097(7) -0.025(4) -0.011(4) 0.004(2)
N1 0.0275(16) 0.0263(17) 0.0316(16) -0.0079(13) -0.0117(13) -0.0037(13)
N2 0.0296(16) 0.0252(16) 0.0268(15) -0.0068(12) -0.0077(12) -0.0095(13)
Fe1A 0.0240(3) 0.0215(3) 0.0310(3) -0.0084(2) -0.0066(2) -0.0048(2)
Br1A 0.0403(2) 0.0272(2) 0.0419(2) -0.00961(17) -0.01130(18) -0.01231(18)
Br2A 0.0252(2) 0.0363(3) 0.0637(3) -0.0143(2) -0.00870(19) -0.00725(18)
N1A 0.0218(14) 0.0238(16) 0.0276(15) -0.0061(12) -0.0059(11) -0.0063(12)
N2A 0.0241(14) 0.0193(15) 0.0262(14) -0.0058(11) -0.0079(11) -0.0042(12)
N3A 0.0293(15) 0.0179(15) 0.0230(14) -0.0020(11) -0.0072(12) -0.0075(12)
B1A 0.035(2) 0.023(2) 0.029(2) -0.0069(16) -0.0089(17) -0.0074(18)
C2A 0.0281(18) 0.030(2) 0.0311(18) 0.0008(15) -0.0124(15) -0.0089(16)
C1A 0.039(2) 0.039(3) 0.042(2) -0.0017(19) -0.0149(19) -0.006(2)
C3A 0.041(2) 0.037(2) 0.0268(18) -0.0029(16) -0.0109(16) -0.0158(19)
C4A 0.039(2) 0.039(2) 0.0266(18) -0.0131(16) -0.0008(16) -0.0190(19)
C5A 0.0300(19) 0.029(2) 0.0304(18) -0.0095(15) -0.0046(15) -0.0080(16)
C6A 0.0262(17) 0.0218(18) 0.0276(17) -0.0053(14) -0.0109(14) -0.0088(14)
C7A 0.0242(16) 0.0238(18) 0.0261(17) -0.0065(14) -0.0093(13) -0.0087(14)
C8A 0.0265(17) 0.0214(18) 0.0329(18) -0.0095(15) -0.0088(14) -0.0056(15)
C9A 0.0261(17) 0.0211(18) 0.0278(17) -0.0085(14) -0.0082(14) -0.0063(14)
C10A 0.038(2) 0.025(2) 0.0319(19) -0.0039(15) -0.0142(16) -0.0079(17)
C11A 0.040(2) 0.033(2) 0.044(2) -0.0016(19) -0.0164(19) -0.0008(19)
C12A 0.046(2) 0.027(2) 0.044(2) -0.0068(18) -0.0101(19) -0.0125(19)
C13A 0.064(3) 0.037(2) 0.031(2) 0.0033(18) -0.027(2) -0.013(2)
C14A 0.0311(19) 0.0249(19) 0.0278(17) -0.0086(15) -0.0034(15) -0.0077(16)
C15A 0.0331(19) 0.0248(19) 0.0269(17) -0.0087(14) -0.0042(15) -0.0104(16)
C16A 0.0325(19) 0.0246(19) 0.0288(18) -0.0086(15) -0.0028(15) -0.0088(16)
C17A 0.043(2) 0.029(2) 0.038(2) -0.0089(17) -0.0195(18) -0.0007(18)
C18A 0.063(3) 0.034(3) 0.047(3) -0.004(2) -0.028(2) -0.001(2)
C19A 0.093(4) 0.036(3) 0.038(2) 0.003(2) -0.024(3) -0.003(3)
C20A 0.073(3) 0.041(3) 0.027(2) -0.0037(19) -0.002(2) -0.012(2)
C21A 0.048(2) 0.032(2) 0.0302(19) -0.0107(17) -0.0103(18) -0.0065(19)
C22A 0.068(3) 0.035(2) 0.033(2) -0.0151(18) -0.012(2) -0.008(2)
C23A 0.074(4) 0.055(3) 0.058(3) -0.029(3) -0.033(3) -0.006(3)
C24A 0.049(3) 0.048(3) 0.060(3) -0.019(2) -0.028(2) -0.008(2)
Fe1B 0.0308(3) 0.0221(3) 0.0256(3) -0.0051(2) -0.0070(2) -0.0086(2)
Br1B 0.0418(2) 0.0302(2) 0.0446(2) -0.01333(18) -0.00787(18) -0.01433(19)
Br2B 0.0753(4) 0.0383(3) 0.0333(2) -0.00771(19) -0.0237(2) -0.0093(2)
N1B 0.0276(15) 0.0248(16) 0.0250(14) -0.0049(12) -0.0066(12) -0.0097(13)
N2B 0.0242(15) 0.0211(15) 0.0281(15) -0.0055(12) -0.0082(12) -0.0041(12)
N3B 0.0254(15) 0.0219(15) 0.0293(15) -0.0070(12) -0.0067(12) -0.0087(12)
B1B 0.027(2) 0.022(2) 0.031(2) -0.0085(16) -0.0104(16) -0.0033(17)
C1B 0.030(2) 0.032(2) 0.048(2) -0.0058(19) -0.0112(18) -0.0056(17)
C2B 0.0277(18) 0.029(2) 0.038(2) -0.0089(16) -0.0084(15) -0.0081(16)
C3B 0.0271(19) 0.037(2) 0.047(2) -0.0112(19) -0.0047(17) -0.0090(18)
C4B 0.033(2) 0.034(2) 0.041(2) -0.0078(18) -0.0011(17) -0.0126(18)
C5B 0.037(2) 0.032(2) 0.037(2) -0.0097(17) -0.0079(17) -0.0143(18)
C6B 0.0300(18) 0.0245(19) 0.0240(16) -0.0049(14) -0.0059(14) -0.0105(15)
C7B 0.0291(18) 0.0210(18) 0.0246(16) -0.0035(13) -0.0077(14) -0.0121(15)
C8B 0.0300(19) 0.0236(19) 0.0339(19) -0.0041(15) -0.0122(15) -0.0102(16)
C9B 0.0329(19) 0.0242(19) 0.0341(19) -0.0052(15) -0.0132(15) -0.0109(16)
C10B 0.031(2) 0.028(2) 0.051(2) -0.0105(18) -0.0172(18) -0.0088(17)
C11B 0.041(2) 0.029(2) 0.059(3) 0.002(2) -0.021(2) -0.0092(19)
C12B 0.037(2) 0.028(2) 0.064(3) -0.019(2) -0.016(2) -0.0033(18)
C13B 0.030(2) 0.034(2) 0.052(2) -0.0124(19) -0.0155(18) -0.0072(18)
C14B 0.0283(18) 0.0266(19) 0.0288(17) -0.0071(15) -0.0065(14) -0.0097(15)
C15B 0.0279(18) 0.026(2) 0.0313(18) -0.0099(15) -0.0070(15) -0.0065(15)
C16B 0.0301(18) 0.0216(18) 0.0285(17) -0.0072(14) -0.0065(14) -0.0055(15)
C17B 0.0309(19) 0.028(2) 0.0344(19) -0.0074(16) -0.0109(16) -0.0064(16)
C18B 0.038(2) 0.034(2) 0.041(2) -0.0064(18) -0.0174(18) -0.0080(18)
C19B 0.031(2) 0.033(2) 0.056(3) -0.014(2) -0.0122(19) -0.0027(18)
C20B 0.0292(19) 0.033(2) 0.039(2) -0.0116(17) -0.0022(16) -0.0105(17)
C21B 0.034(2) 0.026(2) 0.0336(19) -0.0081(16) -0.0075(16) -0.0076(17)
C22B 0.035(2) 0.032(2) 0.045(2) -0.0126(18) 0.0006(18) -0.0147(18)
C23B 0.041(2) 0.039(3) 0.063(3) -0.016(2) -0.015(2) -0.015(2)
C24B 0.041(2) 0.032(2) 0.046(2) -0.0107(18) -0.0174(19) -0.0121(18)

loop_
_atom_type_symbol
_atom_type_description
_atom_type_scat_dispersion_real
_atom_type_scat_dispersion_imag
_atom_type_scat_source
C C 0.0181 0.0091 'International Tables Vol C Tables 4.2.6.8 and 6.1.1.4'
H H 0.0000 0.0000 'International Tables Vol C Tables 4.2.6.8 and 6.1.1.4'
B B 0.0090 0.0039 'International Tables Vol C Tables 4.2.6.8 and 6.1.1.4'
N N 0.0311 0.0180 'International Tables Vol C Tables 4.2.6.8 and 6.1.1.4'
Fe Fe -1.1336 3.1974 'International Tables Vol C Tables 4.2.6.8 and 6.1.1.4'
Br Br -0.6763 1.2805 'International Tables Vol C Tables 4.2.6.8 and 6.1.1.4'
Cl Cl 0.3639 0.7018 'International Tables Vol C Tables 4.2.6.8 and 6.1.1.4'

loop_
_geom_angle_atom_site_label_1
_geom_angle_atom_site_label_2
_geom_angle_atom_site_label_3
_geom_angle
Cl2 C1 Cl1 118.4(10)
Cl2 C1 H1A 107.7
Cl1 C1 H1A 107.7
Cl2 C1 H1B 107.7
Cl1 C1 H1B 107.7
H1A C1 H1B 107.1
N2 N1 B1A 119.4(3)
N2 N1 H1C 107.5
B1A N1 H1C 107.5
N2 N1 H1D 107.5
B1A N1 H1D 107.5
H1C N1 H1D 107.0
N1 N2 B1B 118.1(3)
N1 N2 H2A 107.8
B1B N2 H2A 107.8
N1 N2 H2B 107.8
B1B N2 H2B 107.8
H2A N2 H2B 107.1
N2A Fe1A N1A 77.39(12)
N2A Fe1A Br2A 116.59(9)
N1A Fe1A Br2A 114.21(9)
N2A Fe1A Br1A 112.61(9)
N1A Fe1A Br1A 109.27(9)
Br2A Fe1A Br1A 119.25(3)
C2A N1A C6A 118.9(3)
C2A N1A Fe1A 125.8(3)
C6A N1A Fe1A 115.2(2)
C7A N2A N3A 106.5(3)
C7A N2A Fe1A 115.7(2)
N3A N2A Fe1A 137.8(2)
N2A N3A C9A 111.1(3)
N2A N3A C14A 117.1(3)
C9A N3A C14A 131.8(3)
C21A B1A C16A 115.0(4)
C21A B1A C17A 105.9(3)
C16A B1A C17A 115.3(3)
C21A B1A N1 109.4(3)
C16A B1A N1 107.0(3)
C17A B1A N1 103.6(3)
N1A C2A C3A 120.4(4)
N1A C2A C1A 116.9(4)
C3A C2A C1A 122.7(4)
C2A C1A H1AA 109.5
C2A C1A H1AB 109.5
H1AA C1A H1AB 109.5
C2A C1A H1AC 109.5
H1AA C1A H1AC 109.5
H1AB C1A H1AC 109.5
C4A C3A C2A 120.9(4)
C4A C3A H3A 119.5
C2A C3A H3A 119.5
C3A C4A C5A 119.0(4)
C3A C4A H4A 120.5
C5A C4A H4A 120.5
C6A C5A C4A 118.4(4)
C6A C5A H5A 120.8
C4A C5A H5A 120.8
N1A C6A C5A 122.4(3)
N1A C6A C7A 114.3(3)
C5A C6A C7A 123.3(3)
N2A C7A C8A 110.2(3)
N2A C7A C6A 117.4(3)
C8A C7A C6A 132.3(3)
C7A C8A C9A 106.1(3)
C7A C8A H8A 126.9
C9A C8A H8A 126.9
N3A C9A C8A 106.0(3)
N3A C9A C10A 125.5(3)
C8A C9A C10A 128.2(3)
C9A C10A C13A 113.2(3)
C9A C10A C11A 108.3(3)
C13A C10A C11A 108.4(4)
C9A C10A C12A 108.9(3)
C13A C10A C12A 110.4(4)
C11A C10A C12A 107.5(4)
C10A C11A H11A 109.5
C10A C11A H11B 109.5
H11A C11A H11B 109.5
C10A C11A H11C 109.5
H11A C11A H11C 109.5
H11B C11A H11C 109.5
C10A C12A H12A 109.5
C10A C12A H12B 109.5
H12A C12A H12B 109.5
C10A C12A H12C 109.5
H12A C12A H12C 109.5
H12B C12A H12C 109.5
C10A C13A H13A 109.5
C10A C13A H13B 109.5
H13A C13A H13B 109.5
C10A C13A H13C 109.5
H13A C13A H13C 109.5
H13B C13A H13C 109.5
N3A C14A C15A 113.6(3)
N3A C14A H14A 108.8
C15A C14A H14A 108.8
N3A C14A H14B 108.8
C15A C14A H14B 108.8
H14A C14A H14B 107.7
C14A C15A C16A 111.0(3)
C14A C15A H15A 109.4
C16A C15A H15A 109.4
C14A C15A H15B 109.4
C16A C15A H15B 109.4
H15A C15A H15B 108.0
C15A C16A B1A 117.5(3)
C15A C16A H16A 107.9
B1A C16A H16A 107.9
C15A C16A H16B 107.9
B1A C16A H16B 107.9
H16A C16A H16B 107.2
C24A C17A C18A 113.1(4)
C24A C17A B1A 111.6(3)
C18A C17A B1A 107.4(4)
C24A C17A H17A 108.2
C18A C17A H17A 108.2
B1A C17A H17A 108.2
C19A C18A C17A 114.3(4)
C19A C18A H18A 108.7
C17A C18A H18A 108.7
C19A C18A H18B 108.7
C17A C18A H18B 108.7
H18A C18A H18B 107.6
C20A C19A C18A 115.7(4)
C20A C19A H19A 108.4
C18A C19A H19A 108.4
C20A C19A H19B 108.4
C18A C19A H19B 108.4
H19A C19A H19B 107.4
C19A C20A C21A 116.3(4)
C19A C20A H20A 108.2
C21A C20A H20A 108.2
C19A C20A H20B 108.2
C21A C20A H20B 108.2
H20A C20A H20B 107.4
C22A C21A C20A 112.4(4)
C22A C21A B1A 111.5(4)
C20A C21A B1A 107.4(3)
C22A C21A H21A 108.5
C20A C21A H21A 108.5
B1A C21A H21A 108.5
C23A C22A C21A 114.5(4)
C23A C22A H22A 108.6
C21A C22A H22A 108.6
C23A C22A H22B 108.6
C21A C22A H22B 108.6
H22A C22A H22B 107.6
C22A C23A C24A 115.1(4)
C22A C23A H23A 108.5
C24A C23A H23A 108.5
C22A C23A H23B 108.5
C24A C23A H23B 108.5
H23A C23A H23B 107.5
C23A C24A C17A 115.1(4)
C23A C24A H24A 108.5
C17A C24A H24A 108.5
C23A C24A H24B 108.5
C17A C24A H24B 108.5
H24A C24A H24B 107.5
N2B Fe1B N1B 77.39(12)
N2B Fe1B Br2B 116.37(9)
N1B Fe1B Br2B 113.76(9)
N2B Fe1B Br1B 111.20(9)
N1B Fe1B Br1B 107.49(9)
Br2B Fe1B Br1B 121.81(3)
C2B N1B C6B 119.6(3)
C2B N1B Fe1B 124.7(3)
C6B N1B Fe1B 115.6(2)
C7B N2B N3B 106.2(3)
C7B N2B Fe1B 116.1(2)
N3B N2B Fe1B 137.5(2)
C9B N3B N2B 110.9(3)
C9B N3B C14B 132.4(3)
N2B N3B C14B 116.7(3)
C21B B1B C16B 116.1(3)
C21B B1B C17B 105.8(3)
C16B B1B C17B 115.0(3)
C21B B1B N2 108.7(3)
C16B B1B N2 106.4(3)
C17B B1B N2 104.1(3)
C2B C1B H1BA 109.5
C2B C1B H1BB 109.5
H1BA C1B H1BB 109.5
C2B C1B H1BC 109.5
H1BA C1B H1BC 109.5
H1BB C1B H1BC 109.5
N1B C2B C3B 120.5(4)
N1B C2B C1B 117.4(3)
C3B C2B C1B 122.1(4)
C4B C3B C2B 119.9(4)
C4B C3B H3B 120.0
C2B C3B H3B 120.0
C3B C4B C5B 119.6(4)
C3B C4B H4B 120.2
C5B C4B H4B 120.2
C6B C5B C4B 118.1(4)
C6B C5B H5B 120.9
C4B C5B H5B 120.9
N1B C6B C5B 122.3(4)
N1B C6B C7B 114.3(3)
C5B C6B C7B 123.3(3)
N2B C7B C8B 110.2(3)
N2B C7B C6B 116.6(3)
C8B C7B C6B 133.2(3)
C7B C8B C9B 106.1(3)
C7B C8B H8B 127.0
C9B C8B H8B 127.0
N3B C9B C8B 106.6(3)
N3B C9B C10B 125.6(4)
C8B C9B C10B 127.5(4)
C9B C10B C11B 108.6(4)
C9B C10B C13B 112.8(3)
C11B C10B C13B 107.7(4)
C9B C10B C12B 108.7(3)
C11B C10B C12B 108.4(4)
C13B C10B C12B 110.5(4)
C10B C11B H11D 109.5
C10B C11B H11E 109.5
H11D C11B H11E 109.5
C10B C11B H11F 109.5
H11D C11B H11F 109.5
H11E C11B H11F 109.5
C10B C12B H12D 109.5
C10B C12B H12E 109.5
H12D C12B H12E 109.5
C10B C12B H12F 109.5
H12D C12B H12F 109.5
H12E C12B H12F 109.5
C10B C13B H13D 109.5
C10B C13B H13E 109.5
H13D C13B H13E 109.5
C10B C13B H13F 109.5
H13D C13B H13F 109.5
H13E C13B H13F 109.5
N3B C14B C15B 114.2(3)
N3B C14B H14C 108.7
C15B C14B H14C 108.7
N3B C14B H14D 108.7
C15B C14B H14D 108.7
H14C C14B H14D 107.6
C14B C15B C16B 111.4(3)
C14B C15B H15C 109.3
C16B C15B H15C 109.3
C14B C15B H15D 109.3
C16B C15B H15D 109.3
H15C C15B H15D 108.0
C15B C16B B1B 117.5(3)
C15B C16B H16C 107.9
B1B C16B H16C 107.9
C15B C16B H16D 107.9
B1B C16B H16D 107.9
H16C C16B H16D 107.2
C18B C17B C24B 112.8(3)
C18B C17B B1B 107.4(3)
C24B C17B B1B 111.7(3)
C18B C17B H17B 108.3
C24B C17B H17B 108.3
B1B C17B H17B 108.3
C19B C18B C17B 114.8(4)
C19B C18B H18C 108.6
C17B C18B H18C 108.6
C19B C18B H18D 108.6
C17B C18B H18D 108.6
H18C C18B H18D 107.5
C20B C19B C18B 114.9(3)
C20B C19B H19C 108.5
C18B C19B H19C 108.5
C20B C19B H19D 108.5
C18B C19B H19D 108.5
H19C C19B H19D 107.5
C19B C20B C21B 115.3(3)
C19B C20B H20C 108.4
C21B C20B H20C 108.4
C19B C20B H20D 108.4
C21B C20B H20D 108.4
H20C C20B H20D 107.5
C22B C21B C20B 112.2(3)
C22B C21B B1B 111.6(3)
C20B C21B B1B 107.4(3)
C22B C21B H21B 108.5
C20B C21B H21B 108.5
B1B C21B H21B 108.5
C23B C22B C21B 115.8(4)
C23B C22B H22C 108.3
C21B C22B H22C 108.3
C23B C22B H22D 108.3
C21B C22B H22D 108.3
H22C C22B H22D 107.4
C22B C23B C24B 114.8(4)
C22B C23B H23C 108.6
C24B C23B H23C 108.6
C22B C23B H23D 108.6
C24B C23B H23D 108.6
H23C C23B H23D 107.5
C23B C24B C17B 115.5(4)
C23B C24B H24C 108.4
C17B C24B H24C 108.4
C23B C24B H24D 108.4
C17B C24B H24D 108.4
H24C C24B H24D 107.5

loop_
_geom_bond_atom_site_label_1
_geom_bond_atom_site_label_2
_geom_bond_distance
C1 Cl2 1.621(14)
C1 Cl1 1.735(13)
C1 H1A 0.9900
C1 H1B 0.9900
N1 N2 1.464(4)
N1 B1A 1.688(5)
N1 H1C 0.9100
N1 H1D 0.9100
N2 B1B 1.685(5)
N2 H2A 0.9100
N2 H2B 0.9100
Fe1A N2A 2.086(3)
Fe1A N1A 2.131(3)
Fe1A Br2A 2.3618(7)
Fe1A Br1A 2.3927(7)
N1A C2A 1.346(5)
N1A C6A 1.355(5)
N2A C7A 1.337(4)
N2A N3A 1.352(4)
N3A C9A 1.363(5)
N3A C14A 1.467(4)
B1A C21A 1.615(6)
B1A C16A 1.625(6)
B1A C17A 1.627(6)
C2A C3A 1.383(6)
C2A C1A 1.506(6)
C1A H1AA 0.9800
C1A H1AB 0.9800
C1A H1AC 0.9800
C3A C4A 1.362(6)
C3A H3A 0.9500
C4A C5A 1.385(5)
C4A H4A 0.9500
C5A C6A 1.381(5)
C5A H5A 0.9500
C6A C7A 1.463(5)
C7A C8A 1.389(5)
C8A C9A 1.393(5)
C8A H8A 0.9500
C9A C10A 1.521(5)
C10A C13A 1.532(6)
C10A C11A 1.535(6)
C10A C12A 1.536(6)
C11A H11A 0.9800
C11A H11B 0.9800
C11A H11C 0.9800
C12A H12A 0.9800
C12A H12B 0.9800
C12A H12C 0.9800
C13A H13A 0.9800
C13A H13B 0.9800
C13A H13C 0.9800
C14A C15A 1.516(5)
C14A H14A 0.9900
C14A H14B 0.9900
C15A C16A 1.534(5)
C15A H15A 0.9900
C15A H15B 0.9900
C16A H16A 0.9900
C16A H16B 0.9900
C17A C24A 1.539(6)
C17A C18A 1.545(6)
C17A H17A 1.0000
C18A C19A 1.544(8)
C18A H18A 0.9900
C18A H18B 0.9900
C19A C20A 1.528(8)
C19A H19A 0.9900
C19A H19B 0.9900
C20A C21A 1.546(6)
C20A H20A 0.9900
C20A H20B 0.9900
C21A C22A 1.544(6)
C21A H21A 1.0000
C22A C23A 1.521(8)
C22A H22A 0.9900
C22A H22B 0.9900
C23A C24A 1.534(7)
C23A H23A 0.9900
C23A H23B 0.9900
C24A H24A 0.9900
C24A H24B 0.9900
Fe1B N2B 2.077(3)
Fe1B N1B 2.120(3)
Fe1B Br2B 2.3475(7)
Fe1B Br1B 2.3944(7)
N1B C2B 1.350(5)
N1B C6B 1.351(5)
N2B C7B 1.346(4)
N2B N3B 1.360(4)
N3B C9B 1.356(5)
N3B C14B 1.467(5)
B1B C21B 1.615(6)
B1B C16B 1.625(6)
B1B C17B 1.629(6)
C1B C2B 1.498(6)
C1B H1BA 0.9800
C1B H1BB 0.9800
C1B H1BC 0.9800
C2B C3B 1.385(6)
C3B C4B 1.379(6)
C3B H3B 0.9500
C4B C5B 1.388(6)
C4B H4B 0.9500
C5B C6B 1.381(5)
C5B H5B 0.9500
C6B C7B 1.465(5)
C7B C8B 1.386(5)
C8B C9B 1.393(5)
C8B H8B 0.9500
C9B C10B 1.524(5)
C10B C11B 1.535(6)
C10B C13B 1.535(6)
C10B C12B 1.538(6)
C11B H11D 0.9800
C11B H11E 0.9800
C11B H11F 0.9800
C12B H12D 0.9800
C12B H12E 0.9800
C12B H12F 0.9800
C13B H13D 0.9800
C13B H13E 0.9800
C13B H13F 0.9800
C14B C15B 1.520(5)
C14B H14C 0.9900
C14B H14D 0.9900
C15B C16B 1.531(5)
C15B H15C 0.9900
C15B H15D 0.9900
C16B H16C 0.9900
C16B H16D 0.9900
C17B C18B 1.541(6)
C17B C24B 1.542(6)
C17B H17B 1.0000
C18B C19B 1.540(6)
C18B H18C 0.9900
C18B H18D 0.9900
C19B C20B 1.522(6)
C19B H19C 0.9900
C19B H19D 0.9900
C20B C21B 1.551(5)
C20B H20C 0.9900
C20B H20D 0.9900
C21B C22B 1.546(6)
C21B H21B 1.0000
C22B C23B 1.537(7)
C22B H22C 0.9900
C22B H22D 0.9900
C23B C24B 1.539(6)
C23B H23C 0.9900
C23B H23D 0.9900
C24B H24C 0.9900
C24B H24D 0.9900

loop_
_geom_hbond_atom_site_label_D
_geom_hbond_atom_site_label_H
_geom_hbond_atom_site_label_A
_geom_hbond_distance_DH
_geom_hbond_distance_HA
_geom_hbond_distance_DA
_geom_hbond_angle_DHA
_geom_hbond_publ_flag
N1 H1C Br1B 0.91 2.54 3.438(3) 167.7 yes
N2 H2A Br1A 0.91 2.68 3.554(3) 160.8 yes

loop_
_geom_torsion_atom_site_label_1
_geom_torsion_atom_site_label_2
_geom_torsion_atom_site_label_3
_geom_torsion_atom_site_label_4
_geom_torsion
B1A N1 N2 B1B -115.5(3)
C7A N2A N3A C9A -0.5(4)
Fe1A N2A N3A C9A -178.2(3)
C7A N2A N3A C14A 178.7(3)
Fe1A N2A N3A C14A 1.1(5)
N2 N1 B1A C21A 87.1(4)
N2 N1 B1A C16A -38.1(4)
N2 N1 B1A C17A -160.4(3)
C6A N1A C2A C3A -1.3(6)
Fe1A N1A C2A C3A 176.5(3)
C6A N1A C2A C1A 179.1(4)
Fe1A N1A C2A C1A -3.1(5)
N1A C2A C3A C4A 0.5(6)
C1A C2A C3A C4A -179.9(4)
C2A C3A C4A C5A 0.7(6)
C3A C4A C5A C6A -1.1(6)
C2A N1A C6A C5A 0.8(5)
Fe1A N1A C6A C5A -177.2(3)
C2A N1A C6A C7A 178.4(3)
Fe1A N1A C6A C7A 0.4(4)
C4A C5A C6A N1A 0.3(6)
C4A C5A C6A C7A -177.0(4)
N3A N2A C7A C8A 0.5(4)
Fe1A N2A C7A C8A 178.7(2)
N3A N2A C7A C6A -176.4(3)
Fe1A N2A C7A C6A 1.8(4)
N1A C6A C7A N2A -1.5(5)
C5A C6A C7A N2A 176.1(3)
N1A C6A C7A C8A -177.5(4)
C5A C6A C7A C8A 0.0(6)
N2A C7A C8A C9A -0.3(4)
C6A C7A C8A C9A 176.0(4)
N2A N3A C9A C8A 0.4(4)
C14A N3A C9A C8A -178.7(4)
N2A N3A C9A C10A 174.3(3)
C14A N3A C9A C10A -4.8(6)
C7A C8A C9A N3A -0.1(4)
C7A C8A C9A C10A -173.8(4)
N3A C9A C10A C13A 53.9(5)
C8A C9A C10A C13A -133.5(4)
N3A C9A C10A C11A 174.1(4)
C8A C9A C10A C11A -13.3(6)
N3A C9A C10A C12A -69.3(5)
C8A C9A C10A C12A 103.3(4)
N2A N3A C14A C15A 81.8(4)
C9A N3A C14A C15A -99.1(5)
N3A C14A C15A C16A 177.8(3)
C14A C15A C16A B1A -176.5(3)
C21A B1A C16A C15A 174.1(3)
C17A B1A C16A C15A 50.4(5)
N1 B1A C16A C15A -64.2(4)
C21A B1A C17A C24A 57.6(5)
C16A B1A C17A C24A -174.0(4)
N1 B1A C17A C24A -57.5(4)
C21A B1A C17A C18A -66.9(4)
C16A B1A C17A C18A 61.5(5)
N1 B1A C17A C18A 178.0(3)
C24A C17A C18A C19A -68.8(6)
B1A C17A C18A C19A 54.8(5)
C17A C18A C19A C20A -41.0(7)
C18A C19A C20A C21A 40.0(7)
C19A C20A C21A C22A 70.6(5)
C19A C20A C21A B1A -52.4(6)
C16A B1A C21A C22A 172.8(4)
C17A B1A C21A C22A -58.7(4)
N1 B1A C21A C22A 52.4(5)
C16A B1A C21A C20A -63.7(5)
C17A B1A C21A C20A 64.9(5)
N1 B1A C21A C20A 175.9(4)
C20A C21A C22A C23A -67.0(5)
B1A C21A C22A C23A 53.7(5)
C21A C22A C23A C24A -44.2(6)
C22A C23A C24A C17A 43.4(6)
C18A C17A C24A C23A 69.8(5)
B1A C17A C24A C23A -51.5(5)
C7B N2B N3B C9B -0.2(4)
Fe1B N2B N3B C9B -175.0(3)
C7B N2B N3B C14B 177.9(3)
Fe1B N2B N3B C14B 3.0(5)
N1 N2 B1B C21B 79.1(4)
N1 N2 B1B C16B -46.6(4)
N1 N2 B1B C17B -168.5(3)
C6B N1B C2B C3B 0.0(6)
Fe1B N1B C2B C3B 176.4(3)
C6B N1B C2B C1B 178.7(4)
Fe1B N1B C2B C1B -4.9(5)
N1B C2B C3B C4B 0.4(7)
C1B C2B C3B C4B -178.2(4)
C2B C3B C4B C5B -0.2(7)
C3B C4B C5B C6B -0.4(6)
C2B N1B C6B C5B -0.7(6)
Fe1B N1B C6B C5B -177.4(3)
C2B N1B C6B C7B 177.6(3)
Fe1B N1B C6B C7B 0.9(4)
C4B C5B C6B N1B 0.9(6)
C4B C5B C6B C7B -177.3(4)
N3B N2B C7B C8B 0.5(4)
Fe1B N2B C7B C8B 176.6(2)
N3B N2B C7B C6B -177.0(3)
Fe1B N2B C7B C6B -0.9(4)
N1B C6B C7B N2B 0.0(5)
C5B C6B C7B N2B 178.3(4)
N1B C6B C7B C8B -176.8(4)
C5B C6B C7B C8B 1.5(7)
N2B C7B C8B C9B -0.6(4)
C6B C7B C8B C9B 176.4(4)
N2B N3B C9B C8B -0.2(4)
C14B N3B C9B C8B -177.8(4)
N2B N3B C9B C10B 174.1(3)
C14B N3B C9B C10B -3.6(6)
C7B C8B C9B N3B 0.4(4)
C7B C8B C9B C10B -173.6(4)
N3B C9B C10B C11B 174.5(4)
C8B C9B C10B C11B -12.5(6)
N3B C9B C10B C13B 55.1(5)
C8B C9B C10B C13B -131.8(4)
N3B C9B C10B C12B -67.8(5)
C8B C9B C10B C12B 105.2(5)
C9B N3B C14B C15B -103.2(5)
N2B N3B C14B C15B 79.3(4)
N3B C14B C15B C16B -177.5(3)
C14B C15B C16B B1B -178.1(3)
C21B B1B C16B C15B 175.8(3)
C17B B1B C16B C15B 51.5(4)
N2 B1B C16B C15B -63.2(4)
C21B B1B C17B C18B -65.5(4)
C16B B1B C17B C18B 64.0(4)
N2 B1B C17B C18B 180.0(3)
C21B B1B C17B C24B 58.7(4)
C16B B1B C17B C24B -171.8(3)
N2 B1B C17B C24B -55.8(4)
C24B C17B C18B C19B -68.6(5)
B1B C17B C18B C19B 54.9(5)
C17B C18B C19B C20B -43.2(5)
C18B C19B C20B C21B 43.0(5)
C19B C20B C21B C22B 68.3(5)
C19B C20B C21B B1B -54.7(5)
C16B B1B C21B C22B 172.7(3)
C17B B1B C21B C22B -58.4(4)
N2 B1B C21B C22B 52.9(4)
C16B B1B C21B C20B -63.9(4)
C17B B1B C21B C20B 65.1(4)
N2 B1B C21B C20B 176.4(3)
C20B C21B C22B C23B -69.0(5)
B1B C21B C22B C23B 51.7(5)
C21B C22B C23B C24B -41.1(5)
C22B C23B C24B C17B 41.2(5)
C18B C17B C24B C23B 69.4(5)
B1B C17B C24B C23B -51.8(5)
